data_1555697
loop_
_publ_author_name
'Xiang, Jia-Chen'
'Cheng, Yan'
'Wang, Miao'
'Wu, Yan-Dong'
'Wu, An-Xin'

_publ_section_title
;
 Direct Construction of 4-Hydroxybenzils via Para-Selective C-C Bond
 Coupling of Phenols and Aryl Methyl Ketones.
;
_journal_issue 17
_journal_name_full 'Organic letters'
_journal_page_first 4360
_journal_page_last 4363
_journal_paper_doi 10.1021/acs.orglett.6b02118
_journal_volume 18
_journal_year 2016
_chemical_formula_sum 'C17 H14 O5'
_chemical_formula_weight 298.28
_space_group_IT_number 2
_space_group_name_Hall '-P 1'
_space_group_name_H-M_alt 'P -1'
_symmetry_cell_setting triclinic
_symmetry_space_group_name_H-M 'P -1'
_atom_sites_solution_hydrogens geom
_atom_sites_solution_primary direct
_atom_sites_solution_secondary difmap
_audit_creation_method SHELXL-97
_cell_angle_alpha 99.389(5)
_cell_angle_beta 94.177(5)
_cell_angle_gamma 102.638(5)
_cell_formula_units_Z 2
_cell_length_a 8.115(3)
_cell_length_b 9.202(3)
_cell_length_c 10.049(4)
_cell_measurement_reflns_used 2588
_cell_measurement_temperature 273(2)
_cell_measurement_theta_max 27.60
_cell_measurement_theta_min 2.59
_cell_volume 717.8(5)
_computing_structure_refinement 'SHELXL-97 (Sheldrick, 2008)'
_computing_structure_solution 'SHELXS-97 (Sheldrick, 2008)'
_diffrn_ambient_temperature 273(2)
_diffrn_measured_fraction_theta_full 0.968
_diffrn_measured_fraction_theta_max 0.968
_diffrn_measurement_device_type CCD
_diffrn_radiation_monochromator graphite
_diffrn_radiation_source 'fine-focus sealed tube'
_diffrn_radiation_type MoK\a
_diffrn_radiation_wavelength 0.71073
_diffrn_reflns_av_R_equivalents 0.0333
_diffrn_reflns_av_sigmaI/netI 0.0485
_diffrn_reflns_limit_h_max 10
_diffrn_reflns_limit_h_min -10
_diffrn_reflns_limit_k_max 12
_diffrn_reflns_limit_k_min -11
_diffrn_reflns_limit_l_max 13
_diffrn_reflns_limit_l_min -13
_diffrn_reflns_number 5959
_diffrn_reflns_theta_full 27.83
_diffrn_reflns_theta_max 27.83
_diffrn_reflns_theta_min 2.07
_exptl_absorpt_coefficient_mu 0.102
_exptl_absorpt_correction_T_max 0.9818
_exptl_absorpt_correction_T_min 0.9779
_exptl_absorpt_correction_type multi-scan
_exptl_absorpt_process_details sadabs
_exptl_crystal_colour colorless
_exptl_crystal_density_diffrn 1.380
_exptl_crystal_density_method 'not measured'
_exptl_crystal_description Block
_exptl_crystal_F_000 312
_exptl_crystal_size_max 0.22
_exptl_crystal_size_mid 0.20
_exptl_crystal_size_min 0.18
_refine_diff_density_max 0.364
_refine_diff_density_min -0.362
_refine_diff_density_rms 0.088
_refine_ls_extinction_method none
_refine_ls_goodness_of_fit_ref 1.042
_refine_ls_hydrogen_treatment mixed
_refine_ls_matrix_type full
_refine_ls_number_parameters 204
_refine_ls_number_reflns 3302
_refine_ls_number_restraints 1
_refine_ls_restrained_S_all 1.042
_refine_ls_R_factor_all 0.0932
_refine_ls_R_factor_gt 0.0662
_refine_ls_shift/su_max 0.000
_refine_ls_shift/su_mean 0.000
_refine_ls_structure_factor_coef Fsqd
_refine_ls_weighting_details 'calc w=1/[\s^2^(Fo^2^)+(0.1749P)^2^+0.0232P] where P=(Fo^2^+2Fc^2^)/3'
_refine_ls_weighting_scheme calc
_refine_ls_wR_factor_gt 0.1997
_refine_ls_wR_factor_ref 0.2499
_reflns_number_gt 2265
_reflns_number_total 3302
_reflns_threshold_expression >2sigma(I)
_cod_data_source_file ol6b02118_si_004.cif
_cod_data_source_block 1
_cod_depositor_comments
;
The following automatic conversions were performed:

data item '_symmetry_cell_setting' value 'Triclinic' was changed to
'triclinic' in accordance with the
/home/saulius/struct/COD-crude-data/automatic-downloads/DataCite-retrospective/ACS/depositions/lib/dictionaries/cif_core.dic
dictionary named 'cif_core.dic' version 2.4.2 last updated on
2011-04-26.

Automatic conversion script
Id: cif_fix_values 6909 2019-04-08 15:41:33Z antanas 
;
_cod_original_sg_symbol_H-M P-1
_cod_database_code 1555697

loop_
_symmetry_equiv_pos_as_xyz
'x, y, z'
'-x, -y, -z'

loop_
_atom_site_label
_atom_site_type_symbol
_atom_site_fract_x
_atom_site_fract_y
_atom_site_fract_z
_atom_site_U_iso_or_equiv
_atom_site_adp_type
_atom_site_occupancy
_atom_site_symmetry_multiplicity
_atom_site_calc_flag
_atom_site_refinement_flags
C1 C 0.8319(4) -0.0093(4) 0.7624(3) 0.0688(8) Uani 1 1 d .
H1A H 0.7699 0.0261 0.8351 0.083 Uiso 1 1 calc R
H1B H 0.8785 -0.0910 0.7870 0.083 Uiso 1 1 calc R
C2 C 0.7772(3) 0.0392(3) 0.5558(2) 0.0455(5) Uani 1 1 d .
C3 C 0.9223(3) 0.1412(3) 0.6181(2) 0.0519(6) Uani 1 1 d .
C4 C 1.0058(3) 0.2552(3) 0.5582(3) 0.0571(6) Uani 1 1 d .
H4 H 1.1049 0.3235 0.6007 0.069 Uiso 1 1 calc R
C5 C 0.9346(3) 0.2632(3) 0.4304(2) 0.0450(5) Uani 1 1 d .
H5 H 0.9862 0.3400 0.3868 0.054 Uiso 1 1 calc R
C6 C 0.7888(2) 0.1598(2) 0.3660(2) 0.0378(5) Uani 1 1 d .
C7 C 0.7059(3) 0.0429(2) 0.4301(2) 0.0429(5) Uani 1 1 d .
H7 H 0.6079 -0.0277 0.3886 0.051 Uiso 1 1 calc R
C8 C 0.7152(3) 0.1729(2) 0.2328(2) 0.0376(5) Uani 1 1 d .
C9 C 0.7936(3) 0.3080(2) 0.1686(2) 0.0406(5) Uani 1 1 d .
C10 C 0.7052(2) 0.4306(2) 0.17237(19) 0.0348(4) Uani 1 1 d .
C11 C 0.5694(3) 0.4351(2) 0.2491(2) 0.0382(5) Uani 1 1 d .
H11 H 0.5353 0.3586 0.2983 0.046 Uiso 1 1 calc R
C12 C 0.4844(3) 0.5499(2) 0.2539(2) 0.0410(5) Uani 1 1 d .
C13 C 0.5393(2) 0.6638(2) 0.1789(2) 0.0382(5) Uani 1 1 d .
C14 C 0.6753(3) 0.6631(2) 0.1009(2) 0.0367(5) Uani 1 1 d .
C15 C 0.7578(3) 0.5466(2) 0.0990(2) 0.0374(5) Uani 1 1 d .
H15 H 0.8492 0.5450 0.0485 0.045 Uiso 1 1 calc R
C16 C 0.3371(4) 0.5545(3) 0.3343(3) 0.0707(8) Uani 1 1 d .
H16A H 0.3194 0.4713 0.3823 0.106 Uiso 1 1 calc R
H16B H 0.2369 0.5469 0.2742 0.106 Uiso 1 1 calc R
H16C H 0.3605 0.6482 0.3982 0.106 Uiso 1 1 calc R
C17 C 0.7290(3) 0.7856(3) 0.0199(2) 0.0472(6) Uani 1 1 d .
H17A H 0.8149 0.7614 -0.0349 0.071 Uiso 1 1 calc R
H17B H 0.7739 0.8806 0.0805 0.071 Uiso 1 1 calc R
H17C H 0.6327 0.7931 -0.0376 0.071 Uiso 1 1 calc R
O1 O 0.7220(2) -0.0611(2) 0.6391(2) 0.0683(6) Uani 1 1 d .
O2 O 0.9644(3) 0.1109(3) 0.7413(2) 0.0770(6) Uani 1 1 d .
O3 O 0.5945(2) 0.07843(18) 0.16498(17) 0.0522(5) Uani 1 1 d .
O4 O 0.9203(2) 0.3005(2) 0.1134(2) 0.0690(6) Uani 1 1 d .
O5 O 0.4495(2) 0.77334(18) 0.18474(19) 0.0531(5) Uani 1 1 d D
H1O H 0.513(3) 0.848(3) 0.160(3) 0.064 Uiso 1 1 d D

loop_
_atom_site_aniso_label
_atom_site_aniso_U_11
_atom_site_aniso_U_22
_atom_site_aniso_U_33
_atom_site_aniso_U_23
_atom_site_aniso_U_13
_atom_site_aniso_U_12
C1 0.0673(16) 0.096(2) 0.0594(16) 0.0428(15) 0.0142(13) 0.0291(16)
C2 0.0449(11) 0.0498(13) 0.0500(12) 0.0239(10) 0.0142(9) 0.0147(10)
C3 0.0500(12) 0.0656(15) 0.0455(13) 0.0198(11) 0.0056(10) 0.0181(11)
C4 0.0461(12) 0.0620(16) 0.0591(15) 0.0154(12) 0.0003(10) 0.0025(11)
C5 0.0435(11) 0.0420(11) 0.0512(13) 0.0165(9) 0.0086(9) 0.0065(9)
C6 0.0412(10) 0.0328(10) 0.0437(11) 0.0123(8) 0.0116(8) 0.0120(8)
C7 0.0427(10) 0.0389(11) 0.0491(12) 0.0151(9) 0.0076(9) 0.0080(9)
C8 0.0429(10) 0.0289(10) 0.0451(11) 0.0099(8) 0.0091(8) 0.0136(8)
C9 0.0474(11) 0.0381(11) 0.0426(11) 0.0152(8) 0.0129(9) 0.0152(9)
C10 0.0392(10) 0.0307(10) 0.0369(10) 0.0103(7) 0.0082(8) 0.0090(8)
C11 0.0449(10) 0.0290(10) 0.0428(11) 0.0112(8) 0.0137(8) 0.0069(8)
C12 0.0412(10) 0.0318(10) 0.0508(12) 0.0081(8) 0.0152(9) 0.0066(8)
C13 0.0405(10) 0.0270(9) 0.0466(11) 0.0061(8) 0.0031(8) 0.0079(8)
C14 0.0414(10) 0.0305(9) 0.0380(10) 0.0104(7) 0.0023(8) 0.0055(8)
C15 0.0409(10) 0.0378(11) 0.0362(10) 0.0121(8) 0.0090(8) 0.0093(8)
C16 0.0708(17) 0.0582(16) 0.101(2) 0.0296(15) 0.0505(16) 0.0275(13)
C17 0.0500(12) 0.0412(12) 0.0561(13) 0.0234(10) 0.0089(10) 0.0113(9)
O1 0.0651(11) 0.0798(13) 0.0676(12) 0.0473(10) 0.0125(9) 0.0071(10)
O2 0.0716(12) 0.1030(17) 0.0601(12) 0.0407(11) -0.0044(9) 0.0134(11)
O3 0.0616(10) 0.0374(8) 0.0552(10) 0.0111(7) -0.0042(8) 0.0083(7)
O4 0.0713(12) 0.0743(13) 0.0900(14) 0.0450(11) 0.0463(11) 0.0436(10)
O5 0.0514(9) 0.0339(8) 0.0794(12) 0.0141(8) 0.0164(8) 0.0158(7)

loop_
_atom_type_symbol
_atom_type_description
_atom_type_scat_dispersion_real
_atom_type_scat_dispersion_imag
_atom_type_scat_source
C C 0.0033 0.0016 'International Tables Vol C Tables 4.2.6.8 and 6.1.1.4'
H H 0.0000 0.0000 'International Tables Vol C Tables 4.2.6.8 and 6.1.1.4'
O O 0.0106 0.0060 'International Tables Vol C Tables 4.2.6.8 and 6.1.1.4'

loop_
_geom_angle_atom_site_label_1
_geom_angle_atom_site_label_2
_geom_angle_atom_site_label_3
_geom_angle
O2 C1 O1 107.50(19)
C7 C2 C3 122.7(2)
C7 C2 O1 127.9(2)
C3 C2 O1 109.5(2)
O2 C3 C2 110.1(2)
O2 C3 C4 127.6(2)
C2 C3 C4 122.3(2)
C3 C4 C5 116.4(2)
C6 C5 C4 121.8(2)
C5 C6 C7 120.55(19)
C5 C6 C8 120.46(18)
C7 C6 C8 118.96(19)
C2 C7 C6 116.3(2)
O3 C8 C6 123.89(19)
O3 C8 C9 116.63(18)
C6 C8 C9 119.45(18)
O4 C9 C10 125.57(18)
O4 C9 C8 116.74(18)
C10 C9 C8 117.60(16)
C11 C10 C15 119.20(17)
C11 C10 C9 120.91(16)
C15 C10 C9 119.89(17)
C12 C11 C10 121.77(17)
C11 C12 C13 117.71(18)
C11 C12 C16 122.15(19)
C13 C12 C16 120.13(19)
O5 C13 C14 122.23(18)
O5 C13 C12 115.64(18)
C14 C13 C12 122.12(18)
C15 C14 C13 118.50(17)
C15 C14 C17 120.77(18)
C13 C14 C17 120.73(18)
C14 C15 C10 120.70(18)
C2 O1 C1 105.9(2)
C3 O2 C1 106.5(2)

loop_
_geom_bond_atom_site_label_1
_geom_bond_atom_site_label_2
_geom_bond_distance
C1 O2 1.419(4)
C1 O1 1.421(4)
C2 C7 1.359(3)
C2 C3 1.370(4)
C2 O1 1.371(3)
C3 O2 1.350(3)
C3 C4 1.370(4)
C4 C5 1.389(3)
C5 C6 1.385(3)
C6 C7 1.413(3)
C6 C8 1.460(3)
C8 O3 1.232(3)
C8 C9 1.530(3)
C9 O4 1.212(3)
C9 C10 1.461(3)
C10 C11 1.394(3)
C10 C15 1.403(3)
C11 C12 1.379(3)
C12 C13 1.403(3)
C12 C16 1.495(3)
C13 O5 1.364(2)
C13 C14 1.399(3)
C14 C15 1.382(3)
C14 C17 1.503(3)

loop_
_geom_torsion_atom_site_label_1
_geom_torsion_atom_site_label_2
_geom_torsion_atom_site_label_3
_geom_torsion_atom_site_label_4
_geom_torsion
C7 C2 C3 O2 -179.9(2)
O1 C2 C3 O2 -0.1(3)
C7 C2 C3 C4 0.3(4)
O1 C2 C3 C4 -179.9(2)
O2 C3 C4 C5 -179.2(2)
C2 C3 C4 C5 0.6(4)
C3 C4 C5 C6 -1.2(4)
C4 C5 C6 C7 0.9(3)
C4 C5 C6 C8 178.9(2)
C3 C2 C7 C6 -0.6(3)
O1 C2 C7 C6 179.7(2)
C5 C6 C7 C2 0.1(3)
C8 C6 C7 C2 -177.97(18)
C5 C6 C8 O3 173.80(19)
C7 C6 C8 O3 -8.2(3)
C5 C6 C8 C9 -4.1(3)
C7 C6 C8 C9 173.96(17)
O3 C8 C9 O4 -97.9(3)
C6 C8 C9 O4 80.2(3)
O3 C8 C9 C10 79.0(3)
C6 C8 C9 C10 -103.0(2)
O4 C9 C10 C11 -174.1(2)
C8 C9 C10 C11 9.4(3)
O4 C9 C10 C15 5.4(4)
C8 C9 C10 C15 -171.14(17)
C15 C10 C11 C12 0.5(3)
C9 C10 C11 C12 -179.99(19)
C10 C11 C12 C13 -0.2(3)
C10 C11 C12 C16 179.1(2)
C11 C12 C13 O5 178.84(18)
C16 C12 C13 O5 -0.5(3)
C11 C12 C13 C14 0.1(3)
C16 C12 C13 C14 -179.2(2)
O5 C13 C14 C15 -179.03(18)
C12 C13 C14 C15 -0.3(3)
O5 C13 C14 C17 0.3(3)
C12 C13 C14 C17 179.03(19)
C13 C14 C15 C10 0.7(3)
C17 C14 C15 C10 -178.67(18)
C11 C10 C15 C14 -0.8(3)
C9 C10 C15 C14 179.71(18)
C7 C2 O1 C1 -175.5(2)
C3 C2 O1 C1 4.8(3)
O2 C1 O1 C2 -7.5(3)
C2 C3 O2 C1 -4.6(3)
C4 C3 O2 C1 175.2(3)
O1 C1 O2 C3 7.5(3)
